data_7006341
loop_
_publ_author_name
'Ismayilov, Rayyat H.'
'Wang, Wen-Zhen'
'Lee, Gene-Hsiang'
'Peng, Shie-Ming'

_publ_section_title
;
 One-, two- and three-dimensional Cu(II) complexes built via new
 oligopyrazinediamine ligands: from antiferromagnetic to ferromagnetic
 coupling.
;
_journal_issue 3
_journal_name_full 'Dalton transactions (Cambridge, England : 2003)'
_journal_page_first 478
_journal_page_last 491
_journal_paper_doi 10.1039/b507485a
_journal_year 2006
_chemical_formula_sum 'C17 H21 Cl2 Cu N6 O10'
_chemical_formula_weight 603.84
_chemical_name_systematic
;
?
;
_space_group_IT_number 54
_symmetry_cell_setting orthorhombic
_symmetry_space_group_name_Hall '-P 2a 2ac'
_symmetry_space_group_name_H-M 'P c c a'
_atom_sites_solution_hydrogens geom
_atom_sites_solution_primary direct
_atom_sites_solution_secondary difmap
_audit_creation_method SHELXL-97
_cell_angle_alpha 90.00
_cell_angle_beta 90.00
_cell_angle_gamma 90.00
_cell_formula_units_Z 4
_cell_length_a 20.9474(4)
_cell_length_b 8.1081(2)
_cell_length_c 13.7728(3)
_cell_measurement_reflns_used all
_cell_measurement_temperature 150(1)
_cell_measurement_theta_max 27.50
_cell_measurement_theta_min 1.00
_cell_volume 2339.22(9)
_computing_cell_refinement DENZO-SMN
_computing_data_collection 'NONIUS COLLECT'
_computing_data_reduction DENZO-SMN
_computing_molecular_graphics SHELXTL
_computing_publication_material SHELXTL
_computing_structure_refinement 'SHELXL-97 (Sheldrick, 1997)'
_computing_structure_solution 'SHELXS-97 (Sheldrick, 1990)'
_diffrn_ambient_temperature 150(1)
_diffrn_measured_fraction_theta_full 0.998
_diffrn_measured_fraction_theta_max 0.998
_diffrn_measurement_device_type 'NONIUS KappaCCD'
_diffrn_measurement_method '\w scans'
_diffrn_radiation_monochromator graphite
_diffrn_radiation_source 'fine-focus sealed tube'
_diffrn_radiation_type MoK\a
_diffrn_radiation_wavelength 0.71073
_diffrn_reflns_av_R_equivalents 0.0510
_diffrn_reflns_av_sigmaI/netI 0.0378
_diffrn_reflns_limit_h_max 27
_diffrn_reflns_limit_h_min -27
_diffrn_reflns_limit_k_max 10
_diffrn_reflns_limit_k_min -8
_diffrn_reflns_limit_l_max 17
_diffrn_reflns_limit_l_min -17
_diffrn_reflns_number 15499
_diffrn_reflns_theta_full 27.50
_diffrn_reflns_theta_max 27.50
_diffrn_reflns_theta_min 2.96
_exptl_absorpt_coefficient_mu 1.229
_exptl_absorpt_correction_T_max 0.776
_exptl_absorpt_correction_T_min 0.644
_exptl_absorpt_correction_type multi-scan
_exptl_crystal_colour dark-green
_exptl_crystal_density_diffrn 1.715
_exptl_crystal_density_method 'not measured'
_exptl_crystal_description block
_exptl_crystal_F_000 1232
_exptl_crystal_size_max 0.25
_exptl_crystal_size_mid 0.25
_exptl_crystal_size_min 0.22
_refine_diff_density_max 0.664
_refine_diff_density_min -0.630
_refine_diff_density_rms 0.091
_refine_ls_extinction_method none
_refine_ls_goodness_of_fit_ref 1.022
_refine_ls_hydrogen_treatment constr
_refine_ls_matrix_type full
_refine_ls_number_parameters 204
_refine_ls_number_reflns 2691
_refine_ls_number_restraints 0
_refine_ls_restrained_S_all 1.022
_refine_ls_R_factor_all 0.0739
_refine_ls_R_factor_gt 0.0492
_refine_ls_shift/su_max 0.000
_refine_ls_shift/su_mean 0.000
_refine_ls_structure_factor_coef Fsqd
_refine_ls_weighting_details 'calc w=1/[\s^2^(Fo^2^)+(0.0822P)^2^+2.1987P] where P=(Fo^2^+2Fc^2^)/3'
_refine_ls_weighting_scheme calc
_refine_ls_wR_factor_gt 0.1290
_refine_ls_wR_factor_ref 0.1438
_reflns_number_gt 1951
_reflns_number_total 2691
_reflns_threshold_expression >2sigma(I)
_cod_data_source_file b507485a.txt
_cod_data_source_block ic10693
_cod_depositor_comments
;
The following automatic conversions were performed:
'_symmetry_cell_setting' value 'Orthorhombic' changed to 'orthorhombic'
according to '/home/saulius/struct/CIF-dictionaries/cif_core.dic'
dictionary named 'cif_core.dic' version 2.4.1 from 2010-06-29.

Automatic conversion script
Id: cif_fix_enum 1527 2010-12-29 10:47:43Z saulius 
;
_cod_original_sg_symbol_H-M Pcca
_cod_database_code 7006341

loop_
_symmetry_equiv_pos_as_xyz
'x, y, z'
'-x+1/2, -y, z'
'-x, y, -z+1/2'
'x+1/2, -y, -z+1/2'
'-x, -y, -z'
'x-1/2, y, -z'
'x, -y, z-1/2'
'-x-1/2, y, z-1/2'

loop_
_atom_site_label
_atom_site_type_symbol
_atom_site_fract_x
_atom_site_fract_y
_atom_site_fract_z
_atom_site_U_iso_or_equiv
_atom_site_adp_type
_atom_site_occupancy
_atom_site_symmetry_multiplicity
_atom_site_calc_flag
_atom_site_refinement_flags
_atom_site_disorder_assembly
_atom_site_disorder_group
Cu Cu 0.2500 1.0000 0.58126(3) 0.02163(19) Uani 1 2 d S . .
O1 O 0.32100(11) 0.7713(3) 0.58535(15) 0.0385(6) Uani 1 1 d . . .
H1A H 0.3011 0.6903 0.5536 0.058 Uiso 1 1 d . . .
N1 N 0.17834(11) 0.8363(3) 0.57799(15) 0.0242(5) Uani 1 1 d . . .
N2 N 0.13951(12) 0.9468(4) 0.43074(17) 0.0286(6) Uani 1 1 d . . .
H2A H 0.1053 0.9933 0.4058 0.034 Uiso 1 1 calc R . .
N3 N 0.2500 1.0000 0.4350(2) 0.0228(7) Uani 1 2 d S . .
N4 N 0.2500 1.0000 0.2328(2) 0.0216(7) Uani 1 2 d S . .
C1 C 0.16975(15) 0.7246(4) 0.65024(19) 0.0297(7) Uani 1 1 d . . .
H1B H 0.2043 0.7036 0.6931 0.036 Uiso 1 1 calc R . .
C2 C 0.11405(17) 0.6409(5) 0.6644(2) 0.0379(8) Uani 1 1 d . . .
H2B H 0.1106 0.5625 0.7154 0.045 Uiso 1 1 calc R . .
C3 C 0.06199(17) 0.6714(5) 0.6035(2) 0.0413(9) Uani 1 1 d . . .
C4 C 0.07170(15) 0.7757(4) 0.5262(2) 0.0356(8) Uani 1 1 d . . .
H4A H 0.0382 0.7956 0.4813 0.043 Uiso 1 1 calc R . .
C5 C 0.13059(14) 0.8523(4) 0.51383(19) 0.0255(6) Uani 1 1 d . . .
C6 C 0.19618(14) 0.9752(4) 0.3837(2) 0.0240(6) Uani 1 1 d . . .
C7 C 0.19629(15) 0.9756(4) 0.2825(2) 0.0253(6) Uani 1 1 d . . .
H7A H 0.1574 0.9582 0.2485 0.030 Uiso 1 1 calc R . .
C8 C -0.0022(2) 0.5941(7) 0.6212(3) 0.0673(14) Uani 1 1 d . . .
H8A H -0.0245 0.5796 0.5592 0.101 Uiso 1 1 calc R . .
H8B H -0.0275 0.6658 0.6636 0.101 Uiso 1 1 calc R . .
H8C H 0.0035 0.4865 0.6524 0.101 Uiso 1 1 calc R . .
C9 C 0.3801(5) 0.7460(14) 0.5659(10) 0.101(4) Uani 0.50 1 d P . .
H9A H 0.3923 0.6354 0.5878 0.151 Uiso 0.50 1 calc PR . .
H9B H 0.4063 0.8284 0.5995 0.151 Uiso 0.50 1 calc PR . .
H9C H 0.3869 0.7550 0.4957 0.151 Uiso 0.50 1 calc PR . .
Cl1 Cl 0.5000 0.8992(2) 0.7500 0.0814(6) Uani 1 2 d S . .
O2 O 0.5176(5) 0.979(2) 0.6747(8) 0.092(4) Uani 0.50 1 d P . .
O3 O 0.4599(5) 1.0223(19) 0.8005(12) 0.102(4) Uani 0.50 1 d P . .
O4 O 0.4558(4) 0.7786(10) 0.7668(7) 0.097(3) Uani 0.50 1 d P . .
O5 O 0.5522(3) 0.8494(16) 0.8316(10) 0.151(6) Uani 0.50 1 d P . .
Cl2 Cl 0.2500 0.5000 0.39161(10) 0.0506(4) Uani 1 2 d S . .
O6 O 0.2500 0.5000 0.4952(3) 0.0746(16) Uani 1 2 d S . .
O7 O 0.3062(8) 0.419(2) 0.3520(12) 0.188(9) Uani 0.50 1 d P . .
O8 O 0.2352(5) 0.6371(9) 0.3494(5) 0.066(2) Uani 0.50 1 d P . .
O9 O 0.2010(6) 0.3680(11) 0.3773(8) 0.128(4) Uani 0.50 1 d P . .

loop_
_atom_site_aniso_label
_atom_site_aniso_U_11
_atom_site_aniso_U_22
_atom_site_aniso_U_33
_atom_site_aniso_U_23
_atom_site_aniso_U_13
_atom_site_aniso_U_12
Cu 0.0282(3) 0.0278(3) 0.0089(3) 0.000 0.000 -0.0027(2)
O1 0.0409(13) 0.0359(13) 0.0385(13) -0.0067(10) -0.0004(10) 0.0035(11)
N1 0.0297(13) 0.0299(13) 0.0130(11) 0.0000(9) 0.0029(9) -0.0048(11)
N2 0.0256(13) 0.0446(15) 0.0156(11) 0.0068(10) 0.0000(10) -0.0042(11)
N3 0.0281(18) 0.0283(19) 0.0120(14) 0.000 0.000 -0.0024(14)
N4 0.0275(17) 0.0258(17) 0.0115(14) 0.000 0.000 -0.0025(14)
C1 0.0419(18) 0.0328(17) 0.0144(12) 0.0011(12) 0.0002(12) 0.0007(14)
C2 0.052(2) 0.042(2) 0.0191(14) 0.0089(13) 0.0024(14) -0.0132(17)
C3 0.049(2) 0.051(2) 0.0238(15) 0.0006(15) 0.0032(14) -0.0203(17)
C4 0.0377(18) 0.050(2) 0.0186(14) 0.0013(14) -0.0010(12) -0.0122(15)
C5 0.0325(15) 0.0303(16) 0.0136(12) -0.0008(11) 0.0035(11) -0.0035(13)
C6 0.0279(15) 0.0303(16) 0.0137(13) 0.0001(11) -0.0018(11) -0.0019(12)
C7 0.0278(15) 0.0331(17) 0.0149(13) 0.0023(11) -0.0002(11) -0.0023(12)
C8 0.059(3) 0.102(4) 0.041(2) 0.023(2) -0.0046(19) -0.044(3)
C9 0.085(8) 0.064(7) 0.153(12) 0.013(7) -0.034(8) 0.009(6)
Cl1 0.0912(14) 0.0563(10) 0.0967(15) 0.000 0.0532(11) 0.000
O2 0.040(6) 0.175(14) 0.060(6) 0.028(7) 0.007(4) -0.006(6)
O3 0.047(7) 0.133(9) 0.124(11) 0.014(7) 0.045(7) 0.030(6)
O4 0.083(5) 0.075(5) 0.133(8) -0.018(5) 0.028(5) -0.005(4)
O5 0.042(4) 0.189(11) 0.222(13) 0.159(11) -0.019(6) 0.014(5)
Cl2 0.0875(11) 0.0410(7) 0.0233(6) 0.000 0.000 0.0021(7)
O6 0.145(5) 0.047(3) 0.032(2) 0.000 0.000 -0.010(2)
O7 0.209(16) 0.142(13) 0.213(16) 0.068(11) 0.155(14) 0.100(12)
O8 0.116(7) 0.037(4) 0.044(4) 0.026(3) 0.021(4) 0.019(4)
O9 0.193(11) 0.082(6) 0.111(7) 0.032(5) -0.086(8) -0.067(7)

loop_
_atom_type_symbol
_atom_type_description
_atom_type_scat_dispersion_real
_atom_type_scat_dispersion_imag
_atom_type_scat_source
C C 0.0033 0.0016 'International Tables Vol C Tables 4.2.6.8 and 6.1.1.4'
H H 0.0000 0.0000 'International Tables Vol C Tables 4.2.6.8 and 6.1.1.4'
N N 0.0061 0.0033 'International Tables Vol C Tables 4.2.6.8 and 6.1.1.4'
O O 0.0106 0.0060 'International Tables Vol C Tables 4.2.6.8 and 6.1.1.4'
Cl Cl 0.1484 0.1585 'International Tables Vol C Tables 4.2.6.8 and 6.1.1.4'
Cu Cu 0.3201 1.2651 'International Tables Vol C Tables 4.2.6.8 and 6.1.1.4'

loop_
_geom_angle_atom_site_label_1
_geom_angle_atom_site_label_2
_geom_angle_atom_site_label_3
_geom_angle
_geom_angle_site_symmetry_1
_geom_angle_site_symmetry_3
_geom_angle_publ_flag
N1 Cu N1 177.42(12) . 2_575 ?
N1 Cu N3 88.71(6) . . ?
N1 Cu N3 88.71(6) 2_575 . ?
N1 Cu N4 91.29(6) . 7_576 ?
N1 Cu N4 91.29(6) 2_575 7_576 ?
N3 Cu N4 180.000(1) . 7_576 ?
N1 Cu O1 92.79(10) . 2_575 ?
N1 Cu O1 87.28(10) 2_575 2_575 ?
N3 Cu O1 91.36(5) . 2_575 ?
N4 Cu O1 88.64(5) 7_576 2_575 ?
N1 Cu O1 87.28(10) . . ?
N1 Cu O1 92.79(10) 2_575 . ?
N3 Cu O1 91.36(5) . . ?
N4 Cu O1 88.64(5) 7_576 . ?
O1 Cu O1 177.29(10) 2_575 . ?
C9 O1 Cu 136.3(6) . . ?
C5 N1 C1 116.7(2) . . ?
C5 N1 Cu 120.62(19) . . ?
C1 N1 Cu 121.65(19) . . ?
C6 N2 C5 126.7(3) . . ?
C6 N3 C6 116.7(3) . 2_575 ?
C6 N3 Cu 121.67(17) . . ?
C6 N3 Cu 121.67(17) 2_575 . ?
C7 N4 C7 118.1(3) . 2_575 ?
C7 N4 Cu 120.96(17) . 7_575 ?
C7 N4 Cu 120.96(17) 2_575 7_575 ?
N1 C1 C2 123.4(3) . . ?
C1 C2 C3 119.6(3) . . ?
C4 C3 C2 117.3(3) . . ?
C4 C3 C8 121.0(3) . . ?
C2 C3 C8 121.8(3) . . ?
C3 C4 C5 120.1(3) . . ?
N1 C5 N2 119.7(2) . . ?
N1 C5 C4 122.5(3) . . ?
N2 C5 C4 117.8(3) . . ?
N3 C6 N2 120.1(3) . . ?
N3 C6 C7 121.6(3) . . ?
N2 C6 C7 118.3(3) . . ?
N4 C7 C6 121.1(3) . . ?
O2 Cl1 O2 119.4(15) 3_656 . ?
O2 Cl1 O4 91.6(8) 3_656 . ?
O2 Cl1 O4 134.0(7) . . ?
O2 Cl1 O4 134.0(7) 3_656 3_656 ?
O2 Cl1 O4 91.6(8) . 3_656 ?
O4 Cl1 O4 88.7(7) . 3_656 ?
O2 Cl1 O3 27.4(7) 3_656 . ?
O2 Cl1 O3 101.9(6) . . ?
O4 Cl1 O3 91.1(7) . . ?
O4 Cl1 O3 161.4(7) 3_656 . ?
O2 Cl1 O3 101.9(6) 3_656 3_656 ?
O2 Cl1 O3 27.4(7) . 3_656 ?
O4 Cl1 O3 161.4(8) . 3_656 ?
O4 Cl1 O3 91.1(7) 3_656 3_656 ?
O3 Cl1 O3 95.1(12) . 3_656 ?
O2 Cl1 O5 119.7(5) 3_656 3_656 ?
O2 Cl1 O5 75.9(7) . 3_656 ?
O4 Cl1 O5 58.7(6) . 3_656 ?
O4 Cl1 O5 99.3(6) 3_656 3_656 ?
O3 Cl1 O5 96.4(7) . 3_656 ?
O3 Cl1 O5 103.0(8) 3_656 3_656 ?
O2 Cl1 O5 75.9(7) 3_656 . ?
O2 Cl1 O5 119.7(5) . . ?
O4 Cl1 O5 99.3(6) . . ?
O4 Cl1 O5 58.7(5) 3_656 . ?
O3 Cl1 O5 103.0(8) . . ?
O3 Cl1 O5 96.4(7) 3_656 . ?
O5 Cl1 O5 151.1(10) 3_656 . ?
O3 O2 Cl1 93(2) 3_656 . ?
O3 O2 O5 153(2) 3_656 3_656 ?
Cl1 O2 O5 60.7(7) . 3_656 ?
O2 O3 Cl1 59.5(18) 3_656 . ?
Cl1 O4 O5 69.2(5) . 3_656 ?
O4 O5 Cl1 52.1(4) 3_656 . ?
O4 O5 O2 95.2(6) 3_656 3_656 ?
Cl1 O5 O2 43.4(4) . 3_656 ?
O8 Cl2 O8 126.5(7) 2_565 . ?
O8 Cl2 O6 116.7(3) 2_565 . ?
O8 Cl2 O6 116.7(3) . . ?
O8 Cl2 O7 114.5(5) 2_565 2_565 ?
O8 Cl2 O7 41.2(7) . 2_565 ?
O6 Cl2 O7 112.0(7) . 2_565 ?
O8 Cl2 O7 41.2(7) 2_565 . ?
O8 Cl2 O7 114.5(5) . . ?
O6 Cl2 O7 112.0(7) . . ?
O7 Cl2 O7 136.0(14) 2_565 . ?
O8 Cl2 O9 59.4(5) 2_565 . ?
O8 Cl2 O9 113.0(5) . . ?
O6 Cl2 O9 97.6(4) . . ?
O7 Cl2 O9 73.7(7) 2_565 . ?
O7 Cl2 O9 100.5(9) . . ?
O8 Cl2 O9 113.0(5) 2_565 2_565 ?
O8 Cl2 O9 59.4(5) . 2_565 ?
O6 Cl2 O9 97.6(4) . 2_565 ?
O7 Cl2 O9 100.5(9) 2_565 2_565 ?
O7 Cl2 O9 73.7(7) . 2_565 ?
O9 Cl2 O9 164.9(8) . 2_565 ?
O8 O7 Cl2 60.4(7) 2_565 . ?
O8 O7 O9 112.6(12) 2_565 2_565 ?
Cl2 O7 O9 54.2(5) . 2_565 ?
O7 O8 Cl2 78.3(9) 2_565 . ?
O7 O8 O9 145.7(12) 2_565 2_565 ?
Cl2 O8 O9 67.6(5) . 2_565 ?
O8 O9 Cl2 53.0(4) 2_565 . ?
O8 O9 O7 93.3(8) 2_565 2_565 ?
Cl2 O9 O7 52.1(5) . 2_565 ?

loop_
_geom_bond_atom_site_label_1
_geom_bond_atom_site_label_2
_geom_bond_distance
_geom_bond_site_symmetry_2
_geom_bond_publ_flag
Cu N1 2.004(2) . ?
Cu N1 2.004(2) 2_575 ?
Cu N3 2.015(3) . ?
Cu N4 2.086(3) 7_576 ?
Cu O1 2.378(2) 2_575 ?
Cu O1 2.378(2) . ?
O1 C9 1.284(11) . ?
N1 C5 1.341(4) . ?
N1 C1 1.358(4) . ?
N2 C6 1.372(4) . ?
N2 C5 1.390(4) . ?
N3 C6 1.346(3) . ?
N3 C6 1.346(3) 2_575 ?
N4 C7 1.332(3) . ?
N4 C7 1.332(3) 2_575 ?
N4 Cu 2.086(3) 7_575 ?
C1 C2 1.363(5) . ?
C2 C3 1.398(5) . ?
C3 C4 1.374(5) . ?
C3 C8 1.504(5) . ?
C4 C5 1.392(4) . ?
C6 C7 1.393(4) . ?
Cl1 O2 1.275(12) 3_656 ?
Cl1 O2 1.275(12) . ?
Cl1 O4 1.367(8) . ?
Cl1 O4 1.367(8) 3_656 ?
Cl1 O3 1.478(13) . ?
Cl1 O3 1.478(13) 3_656 ?
Cl1 O5 1.620(8) 3_656 ?
Cl1 O5 1.620(8) . ?
O2 O3 0.682(14) 3_656 ?
O2 O5 1.801(14) 3_656 ?
O3 O2 0.682(14) 3_656 ?
O4 O5 1.481(15) 3_656 ?
O5 O4 1.481(15) 3_656 ?
O5 O2 1.801(14) 3_656 ?
Cl2 O8 1.293(6) 2_565 ?
Cl2 O8 1.293(6) . ?
Cl2 O6 1.427(4) . ?
Cl2 O7 1.455(11) 2_565 ?
Cl2 O7 1.455(11) . ?
Cl2 O9 1.495(8) . ?
Cl2 O9 1.495(8) 2_565 ?
O7 O8 0.979(17) 2_565 ?
O7 O9 1.770(18) 2_565 ?
O8 O7 0.979(17) 2_565 ?
O8 O9 1.392(13) 2_565 ?
O9 O8 1.392(13) 2_565 ?
O9 O7 1.770(18) 2_565 ?
